data_4075690
loop_
_publ_author_name
'Lindsell, W. Edward'
'Palmer, Daniel D.'
'Preston, Peter N.'
'Rosair, Georgina M.'
'Jones, Ray V. H.'
'Whitton, Alan J.'

_publ_section_title
;
 Investigations of Benzyl and Aryl Palladium Complexes with Pendant
 Hydroxy Substituents and Their Transformation into Benzolactones on
 Carbonylation
;
_journal_issue 6
_journal_name_full Organometallics
_journal_page_first 1119
_journal_paper_doi 10.1021/om049131p
_journal_volume 24
_journal_year 2005
_chemical_formula_sum 'C46 H43 Cl4 I O P2 Pd'
_chemical_formula_weight 1048.84
_chemical_name_systematic
; 
 ? 
;
_space_group_IT_number 57
_symmetry_cell_setting orthorhombic
_symmetry_space_group_name_Hall '-P 2c 2b'
_symmetry_space_group_name_H-M 'P b c m'
_atom_sites_solution_hydrogens geom
_atom_sites_solution_primary direct
_atom_sites_solution_secondary difmap
_audit_creation_method SHELXL-97
_cell_angle_alpha 90.00
_cell_angle_beta 90.00
_cell_angle_gamma 90.00
_cell_formula_units_Z 4
_cell_length_a 10.3600(10)
_cell_length_b 18.713(5)
_cell_length_c 23.102(3)
_cell_measurement_reflns_used 58
_cell_measurement_temperature 100(2)
_cell_measurement_theta_max 17.92
_cell_measurement_theta_min 3.92
_cell_volume 4478.7(14)
_computing_cell_refinement 'Bruker XSCANS'
_computing_data_collection 'Bruker XSCANS'
_computing_data_reduction 'Bruker SHELXTL'
_computing_molecular_graphics 'Bruker SHELXTL'
_computing_publication_material 'Bruker SHELXTL'
_computing_structure_refinement 'SHELXL-97 (Sheldrick, 1997)'
_computing_structure_solution 'SHELXS-97 (Sheldrick, 1990)'
_diffrn_ambient_temperature 100(2)
_diffrn_measured_fraction_theta_full 0.983
_diffrn_measured_fraction_theta_max 0.983
_diffrn_measurement_device_type 'Bruker P4'
_diffrn_measurement_method '\w scans'
_diffrn_radiation_monochromator graphite
_diffrn_radiation_source 'fine-focus sealed tube'
_diffrn_radiation_type MoK\a
_diffrn_radiation_wavelength 0.71073
_diffrn_reflns_av_R_equivalents 0.0687
_diffrn_reflns_av_sigmaI/netI 0.0727
_diffrn_reflns_limit_h_max 12
_diffrn_reflns_limit_h_min -1
_diffrn_reflns_limit_k_max 22
_diffrn_reflns_limit_k_min -1
_diffrn_reflns_limit_l_max 27
_diffrn_reflns_limit_l_min -1
_diffrn_reflns_number 4978
_diffrn_reflns_theta_full 25.00
_diffrn_reflns_theta_max 25.00
_diffrn_reflns_theta_min 1.97
_diffrn_standards_decay_% 0
_diffrn_standards_interval_count 97
_diffrn_standards_number 3
_exptl_absorpt_coefficient_mu 1.448
_exptl_absorpt_correction_T_max 0.6312
_exptl_absorpt_correction_T_min 0.5378
_exptl_absorpt_correction_type psi-scan
_exptl_absorpt_process_details 'North et al., 1968'
_exptl_crystal_colour PALE_YELLOW
_exptl_crystal_density_diffrn 1.555
_exptl_crystal_density_method 'not measured'
_exptl_crystal_description BLOCK
_exptl_crystal_F_000 2096
_exptl_crystal_size_max 0.56
_exptl_crystal_size_mid 0.52
_exptl_crystal_size_min 0.44
_refine_diff_density_max 2.236
_refine_diff_density_min -1.258
_refine_diff_density_rms 0.178
_refine_ls_extinction_method none
_refine_ls_goodness_of_fit_ref 1.013
_refine_ls_hydrogen_treatment mixed
_refine_ls_matrix_type full
_refine_ls_number_parameters 268
_refine_ls_number_reflns 3988
_refine_ls_number_restraints 2
_refine_ls_restrained_S_all 1.017
_refine_ls_R_factor_all 0.0975
_refine_ls_R_factor_gt 0.0626
_refine_ls_shift/su_max 0.001
_refine_ls_shift/su_mean 0.000
_refine_ls_structure_factor_coef Fsqd
_refine_ls_weighting_details 'calc w=1/[\s^2^(Fo^2^)+(0.0734P)^2^+38.6859P] where P=(Fo^2^+2Fc^2^)/3'
_refine_ls_weighting_scheme calc
_refine_ls_wR_factor_gt 0.1417
_refine_ls_wR_factor_ref 0.1621
_reflns_number_gt 2830
_reflns_number_total 3988
_reflns_threshold_expression >2sigma(I)
_cod_data_source_file om049131psi20041109_111226.cif
_cod_data_source_block 17
_cod_depositor_comments
;
The following automatic conversions were performed:

'_symmetry_cell_setting' value 'Orthorhombic' changed to
'orthorhombic' according to
/home/saulius/struct/CIF-dictionaries/cif_core.dic dictionary named
'cif_core.dic' version 2.4.1 from 2010-06-29.

Automatic conversion script
Id: cif_fix_values 1715 2011-07-08 13:25:40Z adriana 
;
_cod_original_sg_symbol_H-M Pbcm
_cod_database_code 4075690

loop_
_symmetry_equiv_pos_as_xyz
'x, y, z'
'-x, -y, z+1/2'
'-x, y+1/2, -z+1/2'
'x, -y+1/2, -z'
'-x, -y, -z'
'x, y, -z-1/2'
'x, -y-1/2, z-1/2'
'-x, y-1/2, z'

loop_
_atom_site_label
_atom_site_type_symbol
_atom_site_fract_x
_atom_site_fract_y
_atom_site_fract_z
_atom_site_U_iso_or_equiv
_atom_site_adp_type
_atom_site_occupancy
_atom_site_symmetry_multiplicity
_atom_site_calc_flag
_atom_site_refinement_flags
Pd1 Pd 0.49708(8) 0.99054(4) 0.2500 0.0141(2) Uani 1 2 d S
I1 I 0.28940(7) 1.07830(4) 0.2500 0.0225(2) Uani 1 2 d S
P1 P 0.5075(2) 0.98858(10) 0.35098(8) 0.0158(4) Uani 1 1 d .
C1 C 0.6206(11) 0.9079(6) 0.2500 0.021(3) Uani 1 2 d S
C2 C 0.5672(12) 0.8400(6) 0.2500 0.023(3) Uani 1 2 d S
H2A H 0.4759 0.8354 0.2500 0.028 Uiso 1 2 calc SR
C3 C 0.6410(13) 0.7790(7) 0.2500 0.028(3) Uani 1 2 d S
H3A H 0.6018 0.7331 0.2500 0.034 Uiso 1 2 calc SR
C4 C 0.7755(12) 0.7864(7) 0.2500 0.027(3) Uani 1 2 d S
H4A H 0.8285 0.7449 0.2500 0.033 Uiso 1 2 calc SR
C5 C 0.8313(11) 0.8527(6) 0.2500 0.022(3) Uani 1 2 d S
H5 H 0.9226 0.8569 0.2500 0.027 Uiso 1 2 calc SR
C6 C 0.7543(11) 0.9146(6) 0.2500 0.021(2) Uani 1 2 d S
C7 C 0.8133(11) 0.9888(6) 0.2500 0.025(3) Uani 1 2 d S
H7A H 0.7797 1.0142 0.2156 0.030 Uiso 0.50 1 calc PR
H7B H 0.7797 1.0142 0.2844 0.030 Uiso 0.50 1 calc PR
C8 C 0.9474(15) 0.9967(10) 0.2500 0.100(9) Uani 1 2 d SD
H8A H 0.9743 0.9878 0.2095 0.120 Uiso 0.50 1 calc PR
H8B H 0.9626 1.0482 0.2570 0.120 Uiso 0.50 1 calc PR
O1 O 1.0339(13) 0.9632(8) 0.2822(7) 0.067(5) Uani 0.50 1 d PD
H1 H 1.1083 0.9768 0.2729 0.100 Uiso 0.50 1 calc PR
C111 C 0.6597(7) 0.9644(4) 0.3866(3) 0.0188(17) Uani 1 1 d .
C112 C 0.7337(8) 1.0154(4) 0.4159(4) 0.0267(19) Uani 1 1 d .
H11A H 0.7044 1.0633 0.4190 0.032 Uiso 1 1 calc R
C113 C 0.8518(9) 0.9949(6) 0.4407(4) 0.038(2) Uani 1 1 d .
H11B H 0.9017 1.0291 0.4613 0.045 Uiso 1 1 calc R
C114 C 0.8958(8) 0.9262(6) 0.4356(4) 0.036(2) Uani 1 1 d .
H11C H 0.9767 0.9132 0.4518 0.043 Uiso 1 1 calc R
C115 C 0.8226(8) 0.8763(5) 0.4070(4) 0.028(2) Uani 1 1 d .
H11D H 0.8526 0.8285 0.4041 0.034 Uiso 1 1 calc R
C116 C 0.7066(8) 0.8948(5) 0.3827(3) 0.0243(18) Uani 1 1 d .
H11E H 0.6575 0.8596 0.3629 0.029 Uiso 1 1 calc R
C121 C 0.3933(7) 0.9257(4) 0.3828(3) 0.0210(17) Uani 1 1 d .
C122 C 0.2879(7) 0.9023(4) 0.3499(3) 0.0215(17) Uani 1 1 d .
H12A H 0.2774 0.9190 0.3114 0.026 Uiso 1 1 calc R
C123 C 0.1987(8) 0.8550(5) 0.3730(4) 0.030(2) Uani 1 1 d .
H123 H 0.1262 0.8400 0.3508 0.035 Uiso 1 1 calc R
C124 C 0.2172(9) 0.8295(5) 0.4296(4) 0.033(2) Uani 1 1 d .
H12D H 0.1585 0.7958 0.4454 0.040 Uiso 1 1 calc R
C125 C 0.3186(9) 0.8530(5) 0.4619(4) 0.033(2) Uani 1 1 d .
H12E H 0.3293 0.8361 0.5003 0.039 Uiso 1 1 calc R
C126 C 0.4072(8) 0.9017(4) 0.4389(3) 0.0243(18) Uani 1 1 d .
H12F H 0.4770 0.9182 0.4620 0.029 Uiso 1 1 calc R
C131 C 0.4712(7) 1.0763(4) 0.3816(3) 0.0181(16) Uani 1 1 d .
C132 C 0.5347(9) 1.1350(4) 0.3574(4) 0.028(2) Uani 1 1 d .
H132 H 0.5925 1.1285 0.3259 0.034 Uiso 1 1 calc R
C133 C 0.5127(9) 1.2036(4) 0.3798(4) 0.029(2) Uani 1 1 d .
H13C H 0.5556 1.2438 0.3637 0.034 Uiso 1 1 calc R
C134 C 0.4280(9) 1.2120(5) 0.4255(4) 0.032(2) Uani 1 1 d .
H13D H 0.4142 1.2583 0.4413 0.038 Uiso 1 1 calc R
C135 C 0.3634(9) 1.1543(5) 0.4482(3) 0.029(2) Uani 1 1 d .
H13E H 0.3038 1.1611 0.4790 0.035 Uiso 1 1 calc R
C136 C 0.3845(8) 1.0872(5) 0.4268(3) 0.0238(18) Uani 1 1 d .
H13F H 0.3395 1.0477 0.4429 0.029 Uiso 1 1 calc R
C1S C -0.0395(16) 0.6461(10) 0.3687(6) 0.101(6) Uani 1 1 d .
H1SA H -0.0387 0.5932 0.3693 0.121 Uiso 1 1 calc R
H1SB H -0.1233 0.6617 0.3525 0.121 Uiso 1 1 calc R
Cl1 Cl 0.0832(6) 0.6761(2) 0.32471(18) 0.1094(17) Uani 1 1 d .
Cl2 Cl -0.0253(3) 0.67796(18) 0.43965(14) 0.0654(9) Uani 1 1 d .

loop_
_atom_site_aniso_label
_atom_site_aniso_U_11
_atom_site_aniso_U_22
_atom_site_aniso_U_33
_atom_site_aniso_U_23
_atom_site_aniso_U_13
_atom_site_aniso_U_12
Pd1 0.0169(4) 0.0130(4) 0.0122(4) 0.000 0.000 0.0011(4)
I1 0.0213(4) 0.0224(4) 0.0238(4) 0.000 0.000 0.0042(3)
P1 0.0197(10) 0.0136(9) 0.0141(9) -0.0013(8) -0.0006(8) 0.0011(8)
C1 0.031(6) 0.023(6) 0.008(5) 0.000 0.000 0.006(5)
C2 0.024(6) 0.019(6) 0.028(7) 0.000 0.000 -0.007(5)
C3 0.042(7) 0.027(7) 0.015(6) 0.000 0.000 0.001(6)
C4 0.025(6) 0.029(7) 0.028(7) 0.000 0.000 0.011(6)
C5 0.027(6) 0.024(6) 0.016(6) 0.000 0.000 0.006(5)
C6 0.024(6) 0.030(7) 0.009(5) 0.000 0.000 0.001(5)
C7 0.027(6) 0.017(6) 0.030(7) 0.000 0.000 -0.010(5)
C8 0.030(9) 0.047(12) 0.22(3) 0.000 0.000 0.007(9)
O1 0.043(9) 0.067(11) 0.090(12) 0.035(9) -0.032(8) -0.036(8)
C111 0.020(4) 0.026(4) 0.010(4) 0.001(3) 0.004(3) 0.006(3)
C112 0.032(5) 0.020(4) 0.028(5) -0.001(4) -0.005(4) 0.004(4)
C113 0.031(5) 0.051(6) 0.031(5) -0.008(5) -0.015(4) 0.004(5)
C114 0.024(5) 0.054(6) 0.029(5) 0.001(5) -0.008(4) 0.016(5)
C115 0.035(5) 0.027(5) 0.023(4) 0.006(4) -0.001(4) 0.016(4)
C116 0.023(4) 0.029(4) 0.020(4) 0.002(4) -0.001(4) 0.006(4)
C121 0.023(4) 0.025(4) 0.015(4) 0.001(3) 0.004(3) 0.002(4)
C122 0.019(4) 0.022(4) 0.024(4) 0.007(3) 0.003(3) 0.002(3)
C123 0.027(5) 0.029(5) 0.033(5) -0.005(4) 0.005(4) -0.004(4)
C124 0.028(5) 0.029(5) 0.042(6) 0.009(4) 0.019(5) 0.000(4)
C125 0.035(5) 0.032(5) 0.031(5) 0.001(4) 0.008(4) 0.003(4)
C126 0.029(4) 0.024(5) 0.020(4) -0.002(3) 0.003(4) -0.001(4)
C131 0.020(4) 0.018(4) 0.017(4) -0.002(3) -0.007(3) -0.003(3)
C132 0.042(5) 0.021(4) 0.021(4) -0.004(4) -0.003(4) 0.008(4)
C133 0.046(5) 0.013(4) 0.027(5) -0.009(3) -0.003(4) -0.006(4)
C134 0.046(6) 0.021(5) 0.028(5) -0.010(4) -0.010(4) 0.005(4)
C135 0.040(5) 0.034(5) 0.013(4) -0.006(4) 0.003(4) 0.011(4)
C136 0.031(4) 0.027(5) 0.013(4) -0.007(3) -0.004(3) 0.004(4)
C1S 0.115(13) 0.124(14) 0.063(9) 0.028(10) -0.033(9) -0.059(12)
Cl1 0.186(5) 0.069(3) 0.073(3) -0.0020(19) 0.036(3) -0.020(3)
Cl2 0.067(2) 0.068(2) 0.0606(19) 0.0197(16) -0.0123(16) -0.0258(16)

loop_
_atom_type_symbol
_atom_type_description
_atom_type_scat_dispersion_real
_atom_type_scat_dispersion_imag
_atom_type_scat_source
C C 0.0033 0.0016 'International Tables Vol C Tables 4.2.6.8 and 6.1.1.4'
H H 0.0000 0.0000 'International Tables Vol C Tables 4.2.6.8 and 6.1.1.4'
O O 0.0106 0.0060 'International Tables Vol C Tables 4.2.6.8 and 6.1.1.4'
P P 0.1023 0.0942 'International Tables Vol C Tables 4.2.6.8 and 6.1.1.4'
Pd Pd -0.9988 1.0072 'International Tables Vol C Tables 4.2.6.8 and 6.1.1.4'
I I -0.4742 1.8119 'International Tables Vol C Tables 4.2.6.8 and 6.1.1.4'
Cl Cl 0.1484 0.1585 'International Tables Vol C Tables 4.2.6.8 and 6.1.1.4'

loop_
_geom_angle_atom_site_label_1
_geom_angle_atom_site_label_2
_geom_angle_atom_site_label_3
_geom_angle
_geom_angle_site_symmetry_1
_geom_angle_site_symmetry_3
C1 Pd1 P1 87.61(5) . .
C1 Pd1 P1 87.61(5) . 6_556
P1 Pd1 P1 174.39(11) . 6_556
C1 Pd1 I1 167.0(3) . .
P1 Pd1 I1 92.66(5) . .
P1 Pd1 I1 92.66(5) 6_556 .
C121 P1 C131 106.8(4) . .
C121 P1 C111 102.6(4) . .
C131 P1 C111 103.0(4) . .
C121 P1 Pd1 112.5(3) . .
C131 P1 Pd1 111.3(3) . .
C111 P1 Pd1 119.4(2) . .
C2 C1 C6 118.6(11) . .
C2 C1 Pd1 116.9(9) . .
C6 C1 Pd1 124.5(9) . .
C3 C2 C1 122.7(11) . .
C3 C2 H2A 118.7 . .
C1 C2 H2A 118.7 . .
C2 C3 C4 118.2(12) . .
C2 C3 H3A 120.9 . .
C4 C3 H3A 120.9 . .
C5 C4 C3 120.6(11) . .
C5 C4 H4A 119.7 . .
C3 C4 H4A 119.7 . .
C4 C5 C6 120.5(11) . .
C4 C5 H5 119.8 . .
C6 C5 H5 119.8 . .
C1 C6 C5 119.4(11) . .
C1 C6 C7 118.9(10) . .
C5 C6 C7 121.7(10) . .
C8 C7 C6 119.9(12) . .
C8 C7 H7A 107.4 . .
C6 C7 H7A 107.4 . .
C8 C7 H7B 107.4 . .
C6 C7 H7B 107.4 . .
H7A C7 H7B 106.9 . .
O1 C8 C7 128.5(13) . .
O1 C8 H8A 105.2 . .
C7 C8 H8A 105.2 . .
O1 C8 H8B 105.2 . .
C7 C8 H8B 105.2 . .
H8A C8 H8B 105.9 . .
C8 O1 H1 109.5 . .
C116 C111 C112 118.5(7) . .
C116 C111 P1 120.1(6) . .
C112 C111 P1 121.3(6) . .
C111 C112 C113 119.3(8) . .
C111 C112 H11A 120.4 . .
C113 C112 H11A 120.4 . .
C114 C113 C112 120.8(9) . .
C114 C113 H11B 119.6 . .
C112 C113 H11B 119.6 . .
C113 C114 C115 119.7(8) . .
C113 C114 H11C 120.1 . .
C115 C114 H11C 120.1 . .
C116 C115 C114 120.7(8) . .
C116 C115 H11D 119.7 . .
C114 C115 H11D 119.7 . .
C115 C116 C111 121.0(8) . .
C115 C116 H11E 119.5 . .
C111 C116 H11E 119.5 . .
C126 C121 C122 119.3(7) . .
C126 C121 P1 121.4(6) . .
C122 C121 P1 119.3(6) . .
C123 C122 C121 120.8(8) . .
C123 C122 H12A 119.6 . .
C121 C122 H12A 119.6 . .
C122 C123 C124 118.9(8) . .
C122 C123 H123 120.6 . .
C124 C123 H123 120.6 . .
C125 C124 C123 120.4(8) . .
C125 C124 H12D 119.8 . .
C123 C124 H12D 119.8 . .
C124 C125 C126 120.7(8) . .
C124 C125 H12E 119.7 . .
C126 C125 H12E 119.7 . .
C121 C126 C125 120.0(8) . .
C121 C126 H12F 120.0 . .
C125 C126 H12F 120.0 . .
C136 C131 C132 119.2(7) . .
C136 C131 P1 123.8(6) . .
C132 C131 P1 117.0(6) . .
C131 C132 C133 119.7(8) . .
C131 C132 H132 120.2 . .
C133 C132 H132 120.2 . .
C134 C133 C132 119.4(8) . .
C134 C133 H13C 120.3 . .
C132 C133 H13C 120.3 . .
C135 C134 C133 120.7(8) . .
C135 C134 H13D 119.6 . .
C133 C134 H13D 119.6 . .
C136 C135 C134 120.3(8) . .
C136 C135 H13E 119.8 . .
C134 C135 H13E 119.8 . .
C135 C136 C131 120.6(8) . .
C135 C136 H13F 119.7 . .
C131 C136 H13F 119.7 . .
Cl1 C1S Cl2 112.3(8) . .
Cl1 C1S H1SA 109.1 . .
Cl2 C1S H1SA 109.1 . .
Cl1 C1S H1SB 109.1 . .
Cl2 C1S H1SB 109.1 . .
H1SA C1S H1SB 107.9 . .

loop_
_geom_bond_atom_site_label_1
_geom_bond_atom_site_label_2
_geom_bond_distance
_geom_bond_site_symmetry_2
Pd1 C1 2.007(11) .
Pd1 P1 2.3355(19) .
Pd1 P1 2.3355(19) 6_556
Pd1 I1 2.7067(11) .
P1 C121 1.824(8) .
P1 C131 1.826(8) .
P1 C111 1.835(8) .
C1 C2 1.386(16) .
C1 C6 1.391(16) .
C2 C3 1.374(17) .
C2 H2A 0.9500 .
C3 C4 1.400(17) .
C3 H3A 0.9500 .
C4 C5 1.369(17) .
C4 H4A 0.9500 .
C5 C6 1.406(16) .
C5 H5 0.9500 .
C6 C7 1.518(15) .
C7 C8 1.40(2) .
C7 H7A 0.9900 .
C7 H7B 0.9900 .
C8 O1 1.323(12) .
C8 H8A 0.9900 .
C8 H8B 0.9900 .
O1 H1 0.8400 .
C111 C116 1.393(11) .
C111 C112 1.398(12) .
C112 C113 1.404(12) .
C112 H11A 0.9500 .
C113 C114 1.368(13) .
C113 H11B 0.9500 .
C114 C115 1.372(13) .
C114 H11C 0.9500 .
C115 C116 1.370(12) .
C115 H11D 0.9500 .
C116 H11E 0.9500 .
C121 C126 1.380(11) .
C121 C122 1.400(11) .
C122 C123 1.386(11) .
C122 H12A 0.9500 .
C123 C124 1.405(13) .
C123 H123 0.9500 .
C124 C125 1.362(13) .
C124 H12D 0.9500 .
C125 C126 1.397(12) .
C125 H12E 0.9500 .
C126 H12F 0.9500 .
C131 C136 1.393(11) .
C131 C132 1.399(12) .
C132 C133 1.401(11) .
C132 H132 0.9500 .
C133 C134 1.382(13) .
C133 H13C 0.9500 .
C134 C135 1.375(13) .
C134 H13D 0.9500 .
C135 C136 1.367(12) .
C135 H13E 0.9500 .
C136 H13F 0.9500 .
C1S Cl1 1.722(16) .
C1S Cl2 1.750(15) .
C1S H1SA 0.9900 .
C1S H1SB 0.9900 .

loop_
_geom_hbond_atom_site_label_D
_geom_hbond_atom_site_label_H
_geom_hbond_atom_site_label_A
_geom_hbond_distance_DH
_geom_hbond_distance_HA
_geom_hbond_distance_DA
_geom_hbond_angle_DHA
_geom_hbond_site_symmetry_A
O1 H1 I1 0.84 2.72 3.493(13) 153.3 1_655

loop_
_geom_torsion_atom_site_label_1
_geom_torsion_atom_site_label_2
_geom_torsion_atom_site_label_3
_geom_torsion_atom_site_label_4
_geom_torsion
_geom_torsion_site_symmetry_1
C1 Pd1 P1 C121 -85.8(4) .
P1 Pd1 P1 C121 -117.4(11) 6_556
I1 Pd1 P1 C121 81.1(3) .
C1 Pd1 P1 C131 154.3(4) .
P1 Pd1 P1 C131 122.7(11) 6_556
I1 Pd1 P1 C131 -38.8(3) .
C1 Pd1 P1 C111 34.5(5) .
P1 Pd1 P1 C111 2.9(12) 6_556
I1 Pd1 P1 C111 -158.6(3) .
P1 Pd1 C1 C2 91.47(6) .
P1 Pd1 C1 C2 -91.47(6) 6_556
I1 Pd1 C1 C2 0.0 .
P1 Pd1 C1 C6 -88.53(6) .
P1 Pd1 C1 C6 88.53(6) 6_556
I1 Pd1 C1 C6 180.0 .
C6 C1 C2 C3 0.0 .
Pd1 C1 C2 C3 180.0 .
C1 C2 C3 C4 0.0 .
C2 C3 C4 C5 0.0 .
C3 C4 C5 C6 0.0 .
C2 C1 C6 C5 0.0 .
Pd1 C1 C6 C5 180.0 .
C2 C1 C6 C7 180.0 .
Pd1 C1 C6 C7 0.0 .
C4 C5 C6 C1 0.0 .
C4 C5 C6 C7 180.0 .
C1 C6 C7 C8 180.0 .
C5 C6 C7 C8 0.0 .
C6 C7 C8 O1 -46.0(16) .
C121 P1 C111 C116 57.0(7) .
C131 P1 C111 C116 167.8(6) .
Pd1 P1 C111 C116 -68.2(7) .
C121 P1 C111 C112 -125.8(7) .
C131 P1 C111 C112 -14.9(7) .
Pd1 P1 C111 C112 109.1(6) .
C116 C111 C112 C113 -0.4(12) .
P1 C111 C112 C113 -177.7(7) .
C111 C112 C113 C114 1.1(14) .
C112 C113 C114 C115 -1.4(15) .
C113 C114 C115 C116 1.0(14) .
C114 C115 C116 C111 -0.3(13) .
C112 C111 C116 C115 0.0(12) .
P1 C111 C116 C115 177.4(6) .
C131 P1 C121 C126 -75.7(7) .
C111 P1 C121 C126 32.2(8) .
Pd1 P1 C121 C126 161.8(6) .
C131 P1 C121 C122 103.1(7) .
C111 P1 C121 C122 -149.0(6) .
Pd1 P1 C121 C122 -19.4(7) .
C126 C121 C122 C123 -0.6(12) .
P1 C121 C122 C123 -179.5(6) .
C121 C122 C123 C124 -1.4(12) .
C122 C123 C124 C125 2.3(13) .
C123 C124 C125 C126 -1.2(13) .
C122 C121 C126 C125 1.7(12) .
P1 C121 C126 C125 -179.4(6) .
C124 C125 C126 C121 -0.9(13) .
C121 P1 C131 C136 8.4(7) .
C111 P1 C131 C136 -99.2(7) .
Pd1 P1 C131 C136 131.6(6) .
C121 P1 C131 C132 -171.1(6) .
C111 P1 C131 C132 81.2(7) .
Pd1 P1 C131 C132 -47.9(6) .
C136 C131 C132 C133 1.6(12) .
P1 C131 C132 C133 -178.8(7) .
C131 C132 C133 C134 -0.2(13) .
C132 C133 C134 C135 -1.4(13) .
C133 C134 C135 C136 1.6(13) .
C134 C135 C136 C131 -0.2(13) .
C132 C131 C136 C135 -1.4(12) .
P1 C131 C136 C135 179.0(6) .
